data_7046560
loop_
_publ_author_name
'Lv, Hai-Ting'
'Li, Hua-Min'
'Zou, Guo-Dong'
'Cui, Ying'
'Huang, Yang'
'Fan, Yang'

_publ_section_title
;
 Titanium-oxo clusters functionalized with catecholate-type ligands:
 modulating the optical properties through charge-transfer transitions.
;
_journal_issue 24
_journal_name_full 'Dalton transactions (Cambridge, England : 2003)'
_journal_page_first 8158
_journal_page_last 8163
_journal_paper_doi 10.1039/c8dt01844h
_journal_volume 47
_journal_year 2018
_chemical_formula_moiety 'C40 H58 O16 P2 Ti4'
_chemical_formula_sum 'C40 H58 O16 P2 Ti4'
_chemical_formula_weight 1048.40
_space_group_crystal_system monoclinic
_space_group_IT_number 14
_space_group_name_Hall '-P 2ybc'
_space_group_name_H-M_alt 'P 1 21/c 1'
_symmetry_space_group_name_Hall '-P 2ybc'
_symmetry_space_group_name_H-M 'P 1 21/c 1'
_atom_sites_solution_hydrogens mixed
_audit_creation_method SHELXL-2016/6
_audit_update_record
;
2018-05-22 deposited with the CCDC.
2018-06-04 downloaded from the CCDC.
;
_cell_angle_alpha 90
_cell_angle_beta 102.683(2)
_cell_angle_gamma 90
_cell_formula_units_Z 4
_cell_length_a 15.4222(3)
_cell_length_b 26.1161(6)
_cell_length_c 12.7525(3)
_cell_measurement_reflns_used 9324
_cell_measurement_temperature 295(2)
_cell_measurement_theta_max 26.0830
_cell_measurement_theta_min 3.1170
_cell_volume 5011.0(2)
_computing_cell_refinement 'CrysAlisPro 1.171.38.41 (Rigaku OD, 2015)'
_computing_data_collection 'CrysAlisPro 1.171.38.41 (Rigaku OD, 2015)'
_computing_data_reduction 'CrysAlisPro 1.171.38.41 (Rigaku OD, 2015)'
_computing_structure_refinement 'SHELXL-2016/6 (Sheldrick, 2016)'
_computing_structure_solution 'SHELXT-2018/2 (Sheldrick, 2018)'
_diffrn_ambient_temperature 295(2)
_diffrn_detector_area_resol_mean 16.1213
_diffrn_measured_fraction_theta_full 0.997
_diffrn_measured_fraction_theta_max 0.997
_diffrn_measurement_device_type 'Xcalibur, Eos, Gemini'
_diffrn_measurement_method '\w scans'
_diffrn_radiation_type MoK\a
_diffrn_radiation_wavelength 0.71073
_diffrn_reflns_av_R_equivalents 0.0545
_diffrn_reflns_av_unetI/netI 0.0555
_diffrn_reflns_Laue_measured_fraction_full 0.997
_diffrn_reflns_Laue_measured_fraction_max 0.997
_diffrn_reflns_limit_h_max 19
_diffrn_reflns_limit_h_min -17
_diffrn_reflns_limit_k_max 29
_diffrn_reflns_limit_k_min -32
_diffrn_reflns_limit_l_max 15
_diffrn_reflns_limit_l_min -15
_diffrn_reflns_number 43749
_diffrn_reflns_point_group_measured_fraction_full 0.997
_diffrn_reflns_point_group_measured_fraction_max 0.997
_diffrn_reflns_theta_full 25.242
_diffrn_reflns_theta_max 25.999
_diffrn_reflns_theta_min 2.814
_diffrn_source 'fine-focus sealed X-ray tube'
_exptl_absorpt_coefficient_mu 0.740
_exptl_absorpt_correction_T_max 1.00000
_exptl_absorpt_correction_T_min 0.85955
_exptl_absorpt_correction_type multi-scan
_exptl_absorpt_process_details
;
CrysAlisPro 1.171.38.41 (Rigaku Oxford Diffraction, 2015)
Empirical absorption correction using spherical harmonics,
 implemented in SCALE3 ABSPACK scaling algorithm.
;
_exptl_crystal_colour 'orange yellow'
_exptl_crystal_density_diffrn 1.390
_exptl_crystal_description block
_exptl_crystal_F_000 2176
_exptl_crystal_size_max 0.16
_exptl_crystal_size_mid 0.13
_exptl_crystal_size_min 0.12
_refine_diff_density_max 0.944
_refine_diff_density_min -0.466
_refine_diff_density_rms 0.071
_refine_ls_extinction_method none
_refine_ls_goodness_of_fit_ref 1.023
_refine_ls_hydrogen_treatment constr
_refine_ls_matrix_type full
_refine_ls_number_parameters 626
_refine_ls_number_reflns 9806
_refine_ls_number_restraints 182
_refine_ls_restrained_S_all 1.050
_refine_ls_R_factor_all 0.0974
_refine_ls_R_factor_gt 0.0590
_refine_ls_shift/su_max 0.001
_refine_ls_shift/su_mean 0.000
_refine_ls_structure_factor_coef Fsqd
_refine_ls_weighting_details 'w=1/[\s^2^(Fo^2^)+(0.0814P)^2^+4.7098P] where P=(Fo^2^+2Fc^2^)/3'
_refine_ls_weighting_scheme calc
_refine_ls_wR_factor_gt 0.1461
_refine_ls_wR_factor_ref 0.1718
_reflns_Friedel_coverage 0.000
_reflns_number_gt 6529
_reflns_number_total 9806
_reflns_threshold_expression 'I > 2\s(I)'
_cod_data_source_file c8dt01844h2.cif
_cod_data_source_block C2
_cod_depositor_comments 'Adding full bibliography for 7046559--7046562.cif.'
_cod_database_code 7046560
_shelx_shelxl_version_number 2016/6
_shelx_space_group_comment
;
The symmetry employed for this shelxl refinement is uniquely defined
by the following loop, which should always be used as a source of
symmetry information in preference to the above space-group names.
They are only intended as comments.
;

loop_
_space_group_symop_operation_xyz
'x, y, z'
'-x, y+1/2, -z+1/2'
'-x, -y, -z'
'x, -y-1/2, z-1/2'

loop_
_atom_site_label
_atom_site_type_symbol
_atom_site_fract_x
_atom_site_fract_y
_atom_site_fract_z
_atom_site_U_iso_or_equiv
_atom_site_adp_type
_atom_site_occupancy
_atom_site_site_symmetry_order
_atom_site_calc_flag
_atom_site_refinement_flags_posn
_atom_site_refinement_flags_adp
_atom_site_refinement_flags_occupancy
_atom_site_disorder_assembly
_atom_site_disorder_group
Ti1 Ti 0.62117(4) 0.51851(3) 0.64695(5) 0.03617(19) Uani 1 1 d . . . . .
Ti2 Ti 0.46839(5) 0.59478(3) 0.64789(6) 0.0407(2) Uani 1 1 d . . . . .
Ti3 Ti 0.50604(4) 0.59328(3) 0.41330(6) 0.03720(19) Uani 1 1 d . . . . .
Ti4 Ti 0.81782(5) 0.56551(4) 0.67844(8) 0.0594(3) Uani 1 1 d . . . . .
P1 P 0.64065(8) 0.64364(4) 0.61067(9) 0.0460(3) Uani 1 1 d . . . . .
P2 P 0.66103(6) 0.51034(4) 0.41025(8) 0.0393(3) Uani 1 1 d . . . . .
O1 O 0.53477(16) 0.55529(10) 0.55385(19) 0.0347(6) Uani 1 1 d . . . . .
O2 O 0.58345(16) 0.45644(10) 0.6445(2) 0.0384(6) Uani 1 1 d . . . . .
O3 O 0.62184(18) 0.45797(11) 0.3787(2) 0.0500(7) Uani 1 1 d . . . . .
O4 O 0.69469(17) 0.51403(11) 0.5323(2) 0.0456(7) Uani 1 1 d . . . . .
O5 O 0.59621(17) 0.55253(11) 0.3652(2) 0.0439(7) Uani 1 1 d . . . . .
O6 O 0.60772(18) 0.63979(11) 0.4900(2) 0.0463(7) Uani 1 1 d . . . . .
O7 O 0.56470(19) 0.64763(11) 0.6688(2) 0.0491(7) Uani 1 1 d . . . . .
O8 O 0.69854(18) 0.59742(11) 0.6596(2) 0.0454(7) Uani 1 1 d . . . . .
O9 O 0.4848(2) 0.63633(11) 0.3043(2) 0.0505(7) Uani 1 1 d . . . . .
O10 O 0.42615(17) 0.62430(10) 0.5010(2) 0.0418(6) Uani 1 1 d . . . . .
O11 O 0.4114(2) 0.62648(12) 0.7351(2) 0.0572(8) Uani 1 1 d . U . . .
O12 O 0.55614(18) 0.55096(11) 0.7501(2) 0.0434(7) Uani 1 1 d . . . . .
O13 O 0.8728(3) 0.59297(16) 0.8001(4) 0.0976(14) Uani 1 1 d D . . . .
O14 O 0.8582(3) 0.59880(16) 0.5800(4) 0.0988(14) Uani 1 1 d D . . . .
O15 O 0.88464(19) 0.50496(13) 0.6744(3) 0.0625(9) Uani 1 1 d . . . . .
O16 O 0.74239(16) 0.50974(11) 0.7441(2) 0.0410(6) Uani 1 1 d . . . . .
C1 C 0.7069(3) 0.70022(19) 0.6381(4) 0.0594(12) Uani 1 1 d . . . . .
C2 C 0.7601(5) 0.7081(3) 0.7374(6) 0.116(3) Uani 1 1 d . . . . .
H2 H 0.764713 0.683440 0.790975 0.139 Uiso 1 1 calc R U . . .
C3 C 0.8077(7) 0.7541(3) 0.7568(8) 0.155(4) Uani 1 1 d . . . . .
H3 H 0.842598 0.760284 0.824901 0.186 Uiso 1 1 calc R U . . .
C4 C 0.8040(6) 0.7893(3) 0.6796(8) 0.135(3) Uani 1 1 d . . . . .
H4 H 0.836677 0.819358 0.694564 0.162 Uiso 1 1 calc R U . . .
C5 C 0.7539(6) 0.7815(3) 0.5815(7) 0.121(3) Uani 1 1 d . . . . .
H5 H 0.752119 0.805824 0.527799 0.146 Uiso 1 1 calc R U . . .
C6 C 0.7044(4) 0.7367(2) 0.5602(5) 0.0886(19) Uani 1 1 d . . . . .
H6 H 0.669088 0.731397 0.491973 0.106 Uiso 1 1 calc R U . . .
C7 C 0.7530(3) 0.51582(18) 0.3467(3) 0.0488(11) Uani 1 1 d . . . . .
C8 C 0.7405(3) 0.5380(3) 0.2466(4) 0.0810(18) Uani 1 1 d . . . . .
H8 H 0.686601 0.553681 0.216771 0.097 Uiso 1 1 calc R U . . .
C9 C 0.8071(4) 0.5372(3) 0.1902(5) 0.105(2) Uani 1 1 d . . . . .
H9 H 0.797835 0.551821 0.122166 0.126 Uiso 1 1 calc R U . . .
C10 C 0.8859(4) 0.5152(3) 0.2341(6) 0.094(2) Uani 1 1 d . . . . .
H10 H 0.930434 0.514157 0.195335 0.112 Uiso 1 1 calc R U . . .
C11 C 0.9011(3) 0.4943(3) 0.3349(5) 0.0859(19) Uani 1 1 d . . . . .
H11 H 0.956160 0.480163 0.365599 0.103 Uiso 1 1 calc R U . . .
C12 C 0.8338(3) 0.4945(2) 0.3905(4) 0.0645(14) Uani 1 1 d . . . . .
H12 H 0.843484 0.479986 0.458702 0.077 Uiso 1 1 calc R U . . .
C13 C 0.7851(3) 0.46348(17) 0.7599(3) 0.0444(10) Uani 1 1 d . . . . .
C14 C 0.8644(3) 0.46184(19) 0.7201(4) 0.0512(11) Uani 1 1 d . . . . .
C15 C 0.9119(3) 0.4173(2) 0.7278(4) 0.0678(14) Uani 1 1 d . . . . .
H15 H 0.962761 0.415776 0.700025 0.081 Uiso 1 1 calc R U . . .
C16 C 0.8850(3) 0.3738(2) 0.7767(5) 0.0688(14) Uani 1 1 d . . . . .
C17 C 0.9318(5) 0.3278(3) 0.7816(6) 0.102(2) Uani 1 1 d . . . . .
H17 H 0.982169 0.325720 0.752946 0.122 Uiso 1 1 calc R U . . .
C18 C 0.9038(6) 0.2862(3) 0.8281(8) 0.125(3) Uani 1 1 d . . . . .
H18 H 0.935313 0.255641 0.830761 0.151 Uiso 1 1 calc R U . . .
C19 C 0.8285(5) 0.2881(3) 0.8722(7) 0.119(3) Uani 1 1 d . . . . .
H19 H 0.811285 0.259591 0.906239 0.143 Uiso 1 1 calc R U . . .
C20 C 0.7812(4) 0.3317(2) 0.8648(6) 0.093(2) Uani 1 1 d . . . . .
H20 H 0.729808 0.332604 0.891739 0.111 Uiso 1 1 calc R U . . .
C21 C 0.8071(3) 0.3757(2) 0.8178(4) 0.0615(13) Uani 1 1 d . . . . .
C22 C 0.7576(3) 0.42210(19) 0.8069(4) 0.0558(12) Uani 1 1 d . . . . .
H22 H 0.705722 0.423897 0.832554 0.067 Uiso 1 1 calc R U . . .
C23 C 0.5092(8) 0.6750(3) 0.2386(6) 0.151(3) Uani 1 1 d . U . . .
H23 H 0.571387 0.668906 0.274101 0.181 Uiso 1 1 d DR U . . .
C24 C 0.5164(8) 0.7233(3) 0.2774(8) 0.177(4) Uani 1 1 d . U . . .
H24A H 0.564068 0.740543 0.254468 0.266 Uiso 1 1 calc R U . . .
H24B H 0.528615 0.722401 0.354517 0.266 Uiso 1 1 calc R U . . .
H24C H 0.461808 0.741379 0.250821 0.266 Uiso 1 1 calc R U . . .
C25 C 0.5235(10) 0.6553(4) 0.1414(7) 0.207(5) Uani 1 1 d . U . . .
H25A H 0.540363 0.683533 0.101777 0.311 Uiso 1 1 d R U . . .
H25B H 0.470103 0.640023 0.100577 0.311 Uiso 1 1 d R U . . .
H25C H 0.570283 0.630343 0.154527 0.311 Uiso 1 1 d DR U . . .
C26 C 0.3547(3) 0.6602(2) 0.4594(4) 0.0608(13) Uani 1 1 d . . . . .
H26 H 0.350218 0.664198 0.382011 0.073 Uiso 1 1 calc R U . . .
C27 C 0.2682(3) 0.6394(2) 0.4763(5) 0.0832(18) Uani 1 1 d . . . . .
H27A H 0.259559 0.605389 0.447165 0.125 Uiso 1 1 calc R U . . .
H27B H 0.220429 0.660991 0.440587 0.125 Uiso 1 1 calc R U . . .
H27C H 0.269304 0.638399 0.551780 0.125 Uiso 1 1 calc R U . . .
C28 C 0.3782(5) 0.7117(2) 0.5127(6) 0.093(2) Uani 1 1 d . . . . .
H28A H 0.388541 0.707840 0.589322 0.140 Uiso 1 1 calc R U . . .
H28B H 0.330090 0.735216 0.488874 0.140 Uiso 1 1 calc R U . . .
H28C H 0.430967 0.724677 0.493734 0.140 Uiso 1 1 calc R U . . .
C29 C 0.3569(6) 0.6379(3) 0.8053(7) 0.129(2) Uani 1 1 d D U . . .
H29 H 0.401489 0.645795 0.870746 0.155 Uiso 1 1 calc R U . . .
C30 C 0.3140(8) 0.5945(4) 0.8411(10) 0.195(5) Uani 1 1 d D U . . .
H30A H 0.304386 0.601147 0.911711 0.293 Uiso 1 1 calc R U . . .
H30B H 0.350889 0.564820 0.843022 0.293 Uiso 1 1 calc R U . . .
H30C H 0.257853 0.588689 0.792366 0.293 Uiso 1 1 calc R U . . .
C31 C 0.3066(8) 0.6840(4) 0.7923(10) 0.204(5) Uani 1 1 d D U . . .
H31A H 0.277107 0.687933 0.718236 0.306 Uiso 1 1 calc R U . . .
H31B H 0.345585 0.712555 0.814149 0.306 Uiso 1 1 calc R U . . .
H31C H 0.263151 0.682649 0.835872 0.306 Uiso 1 1 calc R U . . .
C32 C 0.5676(4) 0.5507(2) 0.8657(4) 0.0705(16) Uani 1 1 d . . . . .
H32 H 0.511195 0.561850 0.881694 0.085 Uiso 1 1 calc R U . . .
C33 C 0.5845(7) 0.4993(3) 0.9072(5) 0.134(3) Uani 1 1 d . . . . .
H33A H 0.539142 0.476700 0.869326 0.201 Uiso 1 1 calc R U . . .
H33B H 0.584089 0.498938 0.982383 0.201 Uiso 1 1 calc R U . . .
H33C H 0.641464 0.488013 0.897473 0.201 Uiso 1 1 calc R U . . .
C34 C 0.6368(6) 0.5904(4) 0.9129(5) 0.139(3) Uani 1 1 d . . . . .
H34A H 0.692413 0.581647 0.895377 0.209 Uiso 1 1 calc R U . . .
H34B H 0.643963 0.591159 0.989587 0.209 Uiso 1 1 calc R U . . .
H34C H 0.617914 0.623427 0.883673 0.209 Uiso 1 1 calc R U . . .
C35A C 0.935(2) 0.602(2) 0.892(2) 0.170(7) Uani 0.499(11) 1 d D U P A 1
H35A H 0.916929 0.629796 0.932720 0.204 Uiso 0.499(11) 1 d R U P A 1
C36A C 0.9630(13) 0.5571(9) 0.9596(15) 0.170(7) Uani 0.499(11) 1 d D U P A 1
H36A H 1.016629 0.539633 0.953995 0.256 Uiso 0.499(11) 1 d R U P A 1
H36B H 0.915229 0.532813 0.951675 0.256 Uiso 0.499(11) 1 d R U P A 1
H36C H 0.971389 0.573293 1.028665 0.256 Uiso 0.499(11) 1 d R U P A 1
C37A C 1.0242(11) 0.6118(10) 0.8771(17) 0.176(7) Uani 0.499(11) 1 d D U P A 1
H37A H 1.065199 0.588247 0.919542 0.264 Uiso 0.499(11) 1 calc R U P A 1
H37B H 1.040825 0.646225 0.899386 0.264 Uiso 0.499(11) 1 calc R U P A 1
H37C H 1.025568 0.607803 0.802616 0.264 Uiso 0.499(11) 1 calc R U P A 1
C35B C 0.948(2) 0.5982(19) 0.8787(18) 0.163(7) Uani 0.501(11) 1 d D U P A 2
H35B H 0.996975 0.574064 0.879722 0.196 Uiso 0.501(11) 1 d R U P A 2
C36B C 0.9103(15) 0.5969(10) 0.9743(16) 0.186(7) Uani 0.501(11) 1 d D U P A 2
H36D H 0.954156 0.608015 1.035662 0.278 Uiso 0.501(11) 1 calc R U P A 2
H36E H 0.892150 0.562587 0.985959 0.278 Uiso 0.501(11) 1 calc R U P A 2
H36F H 0.859712 0.619260 0.964053 0.278 Uiso 0.501(11) 1 calc R U P A 2
C37B C 0.9752(14) 0.6518(9) 0.8974(17) 0.187(8) Uani 0.501(11) 1 d D U P A 2
H37D H 0.967376 0.669253 0.829757 0.280 Uiso 0.501(11) 1 calc R U P A 2
H37E H 1.036650 0.653234 0.933915 0.280 Uiso 0.501(11) 1 calc R U P A 2
H37F H 0.939467 0.667882 0.940751 0.280 Uiso 0.501(11) 1 calc R U P A 2
C38A C 0.893(2) 0.6357(12) 0.523(2) 0.164(6) Uani 0.364(15) 1 d D U P B 1
H38A H 0.942284 0.618914 0.500070 0.197 Uiso 0.364(15) 1 calc R U P B 1
C39A C 0.928(2) 0.6759(12) 0.577(2) 0.171(7) Uani 0.364(15) 1 d D U P B 1
H39A H 0.968578 0.692097 0.540321 0.257 Uiso 0.364(15) 1 d R U P B 1
H39B H 0.958538 0.665787 0.647502 0.257 Uiso 0.364(15) 1 d R U P B 1
H39C H 0.881078 0.699447 0.582111 0.257 Uiso 0.364(15) 1 d R U P B 1
C40A C 0.834(2) 0.6442(16) 0.436(2) 0.176(7) Uani 0.364(15) 1 d D U P B 1
H40A H 0.812551 0.612099 0.403184 0.264 Uiso 0.364(15) 1 calc R U P B 1
H40B H 0.784836 0.662864 0.452699 0.264 Uiso 0.364(15) 1 calc R U P B 1
H40C H 0.859637 0.663783 0.387005 0.264 Uiso 0.364(15) 1 calc R U P B 1
C38B C 0.9180(11) 0.6217(9) 0.5281(13) 0.172(6) Uani 0.636(15) 1 d D U P B 2
H38B H 0.937203 0.589295 0.501808 0.206 Uiso 0.636(15) 1 calc R U P B 2
C39B C 0.9986(10) 0.6364(7) 0.5728(13) 0.174(6) Uani 0.636(15) 1 d D U P B 2
H39D H 1.039830 0.621669 0.534841 0.261 Uiso 0.636(15) 1 calc R U P B 2
H39E H 1.013174 0.625339 0.646365 0.261 Uiso 0.636(15) 1 calc R U P B 2
H39F H 1.002161 0.673090 0.570091 0.261 Uiso 0.636(15) 1 calc R U P B 2
C40B C 0.8864(15) 0.6398(10) 0.4327(15) 0.192(7) Uani 0.636(15) 1 d D U P B 2
H40D H 0.883511 0.676253 0.440598 0.288 Uiso 0.636(15) 1 d R U P B 2
H40E H 0.827531 0.626463 0.406948 0.288 Uiso 0.636(15) 1 d R U P B 2
H40F H 0.922331 0.631753 0.382278 0.288 Uiso 0.636(15) 1 d R U P B 2

loop_
_atom_site_aniso_label
_atom_site_aniso_U_11
_atom_site_aniso_U_22
_atom_site_aniso_U_33
_atom_site_aniso_U_23
_atom_site_aniso_U_13
_atom_site_aniso_U_12
Ti1 0.0246(4) 0.0465(5) 0.0374(4) 0.0031(3) 0.0068(3) -0.0015(3)
Ti2 0.0356(4) 0.0472(5) 0.0411(4) -0.0005(3) 0.0123(3) 0.0036(3)
Ti3 0.0305(4) 0.0424(4) 0.0395(4) 0.0058(3) 0.0096(3) -0.0003(3)
Ti4 0.0337(4) 0.0641(6) 0.0813(6) 0.0128(5) 0.0149(4) -0.0066(4)
P1 0.0405(6) 0.0430(7) 0.0529(7) -0.0006(5) 0.0066(5) -0.0068(5)
P2 0.0269(5) 0.0531(7) 0.0415(6) 0.0047(5) 0.0153(4) 0.0012(4)
O1 0.0268(13) 0.0431(16) 0.0348(13) 0.0020(11) 0.0080(11) 0.0021(11)
O2 0.0281(13) 0.0482(17) 0.0379(14) 0.0053(12) 0.0053(11) 0.0012(12)
O3 0.0371(16) 0.0536(19) 0.0650(19) 0.0026(15) 0.0235(14) -0.0002(13)
O4 0.0299(14) 0.0616(19) 0.0481(16) 0.0073(14) 0.0144(12) 0.0062(13)
O5 0.0344(15) 0.0550(18) 0.0455(15) 0.0073(13) 0.0156(13) 0.0007(13)
O6 0.0402(16) 0.0473(18) 0.0503(16) 0.0061(13) 0.0077(13) -0.0078(13)
O7 0.0447(17) 0.0477(18) 0.0541(17) -0.0056(14) 0.0088(14) -0.0002(13)
O8 0.0355(15) 0.0495(18) 0.0493(16) 0.0015(13) 0.0049(13) -0.0069(13)
O9 0.0496(18) 0.0509(18) 0.0520(17) 0.0147(14) 0.0135(14) -0.0037(14)
O10 0.0338(15) 0.0455(17) 0.0450(15) 0.0030(12) 0.0062(12) 0.0073(12)
O11 0.0576(19) 0.065(2) 0.0541(18) -0.0070(15) 0.0228(15) 0.0093(16)
O12 0.0427(16) 0.0545(18) 0.0332(14) 0.0020(12) 0.0089(12) 0.0030(13)
O13 0.062(3) 0.089(3) 0.121(3) -0.011(2) -0.026(2) -0.017(2)
O14 0.075(3) 0.088(3) 0.150(4) 0.035(3) 0.063(3) -0.004(2)
O15 0.0333(16) 0.075(2) 0.082(2) 0.0155(18) 0.0185(16) 0.0029(15)
O16 0.0277(14) 0.0537(18) 0.0403(14) 0.0035(13) 0.0044(12) 0.0007(12)
C1 0.051(3) 0.048(3) 0.077(3) -0.007(2) 0.009(3) -0.013(2)
C2 0.147(7) 0.074(5) 0.099(5) 0.003(4) -0.031(5) -0.042(4)
C3 0.193(10) 0.100(7) 0.134(7) -0.007(5) -0.048(7) -0.069(6)
C4 0.118(7) 0.080(6) 0.179(9) 0.002(6) -0.028(6) -0.053(5)
C5 0.131(7) 0.073(5) 0.147(7) 0.021(5) 0.000(6) -0.048(5)
C6 0.091(5) 0.066(4) 0.096(4) 0.015(3) -0.007(4) -0.030(3)
C7 0.029(2) 0.069(3) 0.053(3) 0.000(2) 0.0166(19) -0.002(2)
C8 0.048(3) 0.140(5) 0.061(3) 0.027(3) 0.027(3) 0.006(3)
C9 0.063(4) 0.197(8) 0.063(4) 0.019(4) 0.034(3) -0.018(5)
C10 0.055(4) 0.150(6) 0.093(5) -0.015(4) 0.051(3) -0.018(4)
C11 0.039(3) 0.123(5) 0.105(5) 0.000(4) 0.037(3) 0.007(3)
C12 0.045(3) 0.088(4) 0.065(3) 0.004(3) 0.023(2) 0.004(3)
C13 0.026(2) 0.059(3) 0.045(2) 0.002(2) -0.0006(17) 0.0006(19)
C14 0.027(2) 0.069(3) 0.056(3) 0.004(2) 0.0060(19) 0.001(2)
C15 0.035(3) 0.084(4) 0.084(4) 0.001(3) 0.012(3) 0.011(3)
C16 0.042(3) 0.067(4) 0.088(4) 0.005(3) -0.004(3) 0.012(2)
C17 0.072(4) 0.082(5) 0.145(6) 0.010(4) 0.011(4) 0.023(4)
C18 0.097(6) 0.076(5) 0.192(9) 0.007(5) 0.009(6) 0.030(4)
C19 0.101(6) 0.067(5) 0.181(8) 0.031(5) 0.014(6) 0.005(4)
C20 0.072(4) 0.065(4) 0.135(6) 0.025(4) 0.012(4) -0.001(3)
C21 0.043(3) 0.062(3) 0.072(3) 0.006(3) -0.004(2) 0.001(2)
C22 0.040(2) 0.063(3) 0.062(3) 0.007(2) 0.008(2) -0.001(2)
C23 0.296(10) 0.074(5) 0.118(6) 0.019(4) 0.121(7) -0.041(6)
C24 0.313(12) 0.082(6) 0.152(7) 0.037(5) 0.085(8) -0.045(7)
C25 0.368(14) 0.161(8) 0.144(8) 0.029(7) 0.167(9) -0.025(9)
C26 0.051(3) 0.067(3) 0.061(3) 0.007(2) 0.006(2) 0.023(2)
C27 0.042(3) 0.114(5) 0.088(4) -0.007(3) 0.000(3) 0.026(3)
C28 0.110(5) 0.056(4) 0.119(5) 0.005(3) 0.037(4) 0.022(3)
C29 0.133(5) 0.137(6) 0.150(5) 0.007(5) 0.099(4) 0.044(4)
C30 0.214(10) 0.184(9) 0.247(10) -0.060(8) 0.179(9) -0.043(8)
C31 0.228(11) 0.180(9) 0.240(11) -0.007(8) 0.130(9) 0.075(8)
C32 0.069(3) 0.109(5) 0.034(2) 0.008(3) 0.013(2) 0.028(3)
C33 0.197(9) 0.151(7) 0.071(4) 0.041(5) 0.067(5) 0.069(7)
C34 0.136(7) 0.214(10) 0.055(4) -0.039(5) -0.007(4) -0.029(7)
C35A 0.095(9) 0.265(14) 0.126(8) 0.029(9) -0.027(8) -0.044(9)
C36A 0.117(11) 0.261(17) 0.114(10) 0.049(11) -0.017(10) -0.005(11)
C37A 0.080(10) 0.276(16) 0.152(10) -0.010(12) -0.019(10) -0.039(11)
C35B 0.087(9) 0.262(14) 0.121(8) 0.026(9) -0.022(8) -0.047(9)
C36B 0.116(11) 0.302(16) 0.126(11) 0.039(12) -0.003(10) -0.027(12)
C37B 0.108(11) 0.250(16) 0.165(11) 0.001(12) -0.050(10) -0.058(11)
C38A 0.125(10) 0.206(12) 0.169(10) 0.080(9) 0.046(8) -0.089(10)
C39A 0.129(12) 0.204(15) 0.190(12) 0.056(12) 0.054(11) -0.073(12)
C40A 0.147(14) 0.212(13) 0.175(12) 0.074(11) 0.048(12) -0.076(15)
C38B 0.136(10) 0.206(11) 0.173(9) 0.076(8) 0.034(8) -0.086(10)
C39B 0.095(9) 0.215(13) 0.216(11) 0.067(10) 0.044(9) -0.072(9)
C40B 0.180(13) 0.214(12) 0.180(11) 0.079(10) 0.035(11) -0.087(13)

loop_
_atom_type_symbol
_atom_type_description
_atom_type_scat_dispersion_real
_atom_type_scat_dispersion_imag
_atom_type_scat_source
C C 0.0033 0.0016 'International Tables Vol C Tables 4.2.6.8 and 6.1.1.4'
H H 0.0000 0.0000 'International Tables Vol C Tables 4.2.6.8 and 6.1.1.4'
O O 0.0106 0.0060 'International Tables Vol C Tables 4.2.6.8 and 6.1.1.4'
P P 0.1023 0.0942 'International Tables Vol C Tables 4.2.6.8 and 6.1.1.4'
Ti Ti 0.2776 0.4457 'International Tables Vol C Tables 4.2.6.8 and 6.1.1.4'

loop_
_geom_angle_atom_site_label_1
_geom_angle_atom_site_label_2
_geom_angle_atom_site_label_3
_geom_angle
_geom_angle_site_symmetry_1
_geom_angle_site_symmetry_3
O2 Ti1 O1 106.56(12) . .
O2 Ti1 O12 101.19(12) . .
O1 Ti1 O12 78.94(11) . .
O2 Ti1 O16 99.69(12) . .
O1 Ti1 O16 153.46(12) . .
O12 Ti1 O16 100.04(11) . .
O2 Ti1 O4 99.89(12) . .
O1 Ti1 O4 90.29(11) . .
O12 Ti1 O4 158.33(12) . .
O16 Ti1 O4 81.25(11) . .
O2 Ti1 O8 169.81(11) . .
O1 Ti1 O8 82.70(11) . .
O12 Ti1 O8 84.54(11) . .
O16 Ti1 O8 70.84(11) . .
O4 Ti1 O8 75.41(11) . .
O11 Ti2 O3 90.36(14) . 3_666
O11 Ti2 O10 107.73(13) . .
O3 Ti2 O10 92.08(12) 3_666 .
O11 Ti2 O7 92.86(14) . .
O3 Ti2 O7 176.74(12) 3_666 .
O10 Ti2 O7 86.48(12) . .
O11 Ti2 O12 102.40(13) . .
O3 Ti2 O12 93.67(12) 3_666 .
O10 Ti2 O12 149.26(11) . .
O7 Ti2 O12 86.11(12) . .
O11 Ti2 O1 176.87(13) . .
O3 Ti2 O1 88.34(11) 3_666 .
O10 Ti2 O1 75.17(10) . .
O7 Ti2 O1 88.47(11) . .
O12 Ti2 O1 74.85(10) . .
O9 Ti3 O2 97.77(13) . 3_666
O9 Ti3 O5 97.00(13) . .
O2 Ti3 O5 90.71(11) 3_666 .
O9 Ti3 O10 98.71(13) . .
O2 Ti3 O10 90.54(11) 3_666 .
O5 Ti3 O10 163.93(11) . .
O9 Ti3 O1 169.89(13) . .
O2 Ti3 O1 90.44(10) 3_666 .
O5 Ti3 O1 88.75(11) . .
O10 Ti3 O1 75.22(10) . .
O9 Ti3 O6 89.34(13) . .
O2 Ti3 O6 172.77(11) 3_666 .
O5 Ti3 O6 87.13(12) . .
O10 Ti3 O6 89.65(12) . .
O1 Ti3 O6 82.62(11) . .
O13 Ti4 O14 104.7(2) . .
O13 Ti4 O15 101.87(18) . .
O14 Ti4 O15 96.56(17) . .
O13 Ti4 O8 100.99(17) . .
O14 Ti4 O8 99.82(17) . .
O15 Ti4 O8 147.37(13) . .
O13 Ti4 O16 97.51(17) . .
O14 Ti4 O16 157.81(19) . .
O15 Ti4 O16 77.80(12) . .
O8 Ti4 O16 76.39(11) . .
O6 P1 O7 112.19(17) . .
O6 P1 O8 113.12(17) . .
O7 P1 O8 107.12(16) . .
O6 P1 C1 107.7(2) . .
O7 P1 C1 108.5(2) . .
O8 P1 C1 108.1(2) . .
O3 P2 O5 111.41(17) . .
O3 P2 O4 110.68(17) . .
O5 P2 O4 112.82(16) . .
O3 P2 C7 105.21(19) . .
O5 P2 C7 107.08(18) . .
O4 P2 C7 109.26(18) . .
Ti1 O1 Ti3 144.68(13) . .
Ti1 O1 Ti2 105.76(12) . .
Ti3 O1 Ti2 103.63(11) . .
Ti1 O2 Ti3 148.85(15) . 3_666
P2 O3 Ti2 156.94(18) . 3_666
P2 O4 Ti1 127.87(16) . .
P2 O5 Ti3 137.22(16) . .
P1 O6 Ti3 125.02(16) . .
P1 O7 Ti2 121.06(17) . .
P1 O8 Ti4 144.34(17) . .
P1 O8 Ti1 114.41(15) . .
Ti4 O8 Ti1 94.74(11) . .
C23 O9 Ti3 153.5(5) . .
C26 O10 Ti2 130.9(3) . .
C26 O10 Ti3 124.5(3) . .
Ti2 O10 Ti3 104.65(12) . .
C29 O11 Ti2 164.0(4) . .
C32 O12 Ti1 134.4(3) . .
C32 O12 Ti2 125.2(3) . .
Ti1 O12 Ti2 100.18(11) . .
C35A O13 Ti4 161(3) . .
C35B O13 Ti4 149(3) . .
C38A O14 Ti4 164.1(15) . .
C38B O14 Ti4 159.6(8) . .
C14 O15 Ti4 120.8(3) . .
C13 O16 Ti1 122.8(2) . .
C13 O16 Ti4 111.8(2) . .
Ti1 O16 Ti4 101.07(11) . .
C2 C1 C6 118.9(5) . .
C2 C1 P1 120.5(4) . .
C6 C1 P1 120.6(4) . .
C1 C2 C3 118.5(7) . .
C4 C3 C2 121.5(8) . .
C5 C4 C3 120.5(7) . .
C4 C5 C6 119.4(7) . .
C1 C6 C5 121.1(6) . .
C12 C7 C8 118.7(4) . .
C12 C7 P2 121.6(4) . .
C8 C7 P2 119.4(3) . .
C7 C8 C9 120.6(5) . .
C10 C9 C8 119.8(6) . .
C9 C10 C11 120.8(5) . .
C10 C11 C12 119.3(5) . .
C7 C12 C11 120.8(5) . .
C22 C13 O16 125.8(4) . .
C22 C13 C14 120.8(4) . .
O16 C13 C14 113.4(4) . .
O15 C14 C15 125.2(4) . .
O15 C14 C13 115.5(4) . .
C15 C14 C13 119.2(4) . .
C14 C15 C16 121.0(5) . .
C17 C16 C15 121.1(6) . .
C17 C16 C21 119.1(6) . .
C15 C16 C21 119.7(5) . .
C18 C17 C16 120.0(7) . .
C17 C18 C19 121.3(7) . .
C20 C19 C18 119.3(7) . .
C19 C20 C21 121.7(7) . .
C20 C21 C16 118.6(5) . .
C20 C21 C22 123.0(5) . .
C16 C21 C22 118.4(5) . .
C13 C22 C21 120.8(4) . .
C24 C23 C25 130.5(7) . .
C24 C23 O9 117.5(6) . .
C25 C23 O9 112.0(6) . .
O10 C26 C27 109.9(4) . .
O10 C26 C28 108.7(4) . .
C27 C26 C28 113.1(5) . .
O11 C29 C31 119.9(7) . .
O11 C29 C30 115.0(6) . .
C31 C29 C30 115.3(8) . .
O12 C32 C33 110.4(5) . .
O12 C32 C34 108.7(5) . .
C33 C32 C34 115.8(6) . .
O13 C35A C37A 115(3) . .
O13 C35A C36A 116(3) . .
C37A C35A C36A 93(3) . .
O13 C35B C36B 100(2) . .
O13 C35B C37B 112(3) . .
C36B C35B C37B 92(3) . .
C40A C38A C39A 116.4(17) . .
C40A C38A O14 107(2) . .
C39A C38A O14 117(2) . .
C40B C38B C39B 115.4(12) . .
C40B C38B O14 116.9(13) . .
C39B C38B O14 126.1(12) . .

loop_
_geom_bond_atom_site_label_1
_geom_bond_atom_site_label_2
_geom_bond_distance
_geom_bond_site_symmetry_2
Ti1 O2 1.720(3) .
Ti1 O1 1.847(2) .
Ti1 O12 2.009(3) .
Ti1 O16 2.016(3) .
Ti1 O4 2.041(3) .
Ti1 O8 2.369(3) .
Ti2 O11 1.767(3) .
Ti2 O3 1.935(3) 3_666
Ti2 O10 1.998(3) .
Ti2 O7 2.002(3) .
Ti2 O12 2.016(3) .
Ti2 O1 2.022(2) .
Ti3 O9 1.762(3) .
Ti3 O2 1.920(3) 3_666
Ti3 O5 1.954(3) .
Ti3 O10 2.007(3) .
Ti3 O1 2.011(2) .
Ti3 O6 2.054(3) .
Ti4 O13 1.750(4) .
Ti4 O14 1.750(4) .
Ti4 O15 1.894(3) .
Ti4 O8 1.985(3) .
Ti4 O16 2.146(3) .
P1 O6 1.514(3) .
P1 O7 1.521(3) .
P1 O8 1.549(3) .
P1 C1 1.787(5) .
P2 O3 1.513(3) .
P2 O5 1.514(3) .
P2 O4 1.531(3) .
P2 C7 1.788(4) .
O9 C23 1.415(6) .
O10 C26 1.456(5) .
O11 C29 1.389(6) .
O12 C32 1.446(5) .
O13 C35A 1.358(12) .
O13 C35B 1.365(12) .
O14 C38A 1.381(11) .
O14 C38B 1.384(10) .
O15 C14 1.336(5) .
O16 C13 1.369(5) .
C1 C2 1.365(8) .
C1 C6 1.371(7) .
C2 C3 1.400(10) .
C3 C4 1.339(11) .
C4 C5 1.334(11) .
C5 C6 1.391(8) .
C7 C12 1.366(6) .
C7 C8 1.376(6) .
C8 C9 1.377(7) .
C9 C10 1.350(9) .
C10 C11 1.368(9) .
C11 C12 1.380(6) .
C13 C22 1.348(6) .
C13 C14 1.424(6) .
C14 C15 1.367(7) .
C15 C16 1.401(7) .
C16 C17 1.398(8) .
C16 C21 1.412(7) .
C17 C18 1.353(10) .
C18 C19 1.399(11) .
C19 C20 1.345(9) .
C20 C21 1.395(8) .
C21 C22 1.422(7) .
C23 C24 1.350(10) .
C23 C25 1.404(7) .
C26 C27 1.499(7) .
C26 C28 1.514(8) .
C29 C31 1.423(8) .
C29 C30 1.435(8) .
C32 C33 1.447(8) .
C32 C34 1.513(9) .
C35A C37A 1.45(3) .
C35A C36A 1.46(3) .
C35B C36B 1.46(3) .
C35B C37B 1.46(3) .
C38A C40A 1.297(13) .
C38A C39A 1.299(13) .
C38B C40B 1.296(11) .
C38B C39B 1.307(11) .
